data_7102268
loop_
_publ_author_name
'Dechambenoit, Pierre'
'Ferlay, Sylvie'
'Hosseini, Mir Wais'
'Kyritsakas, Nathalie'

_publ_section_title
;
 Molecular tectonics: polymorphism and enhancement of network
 dimensionality by a combination of primary and secondary hydrogen bond
 sites.
;
_journal_issue 44
_journal_name_full 'Chemical communications (Cambridge, England)'
_journal_page_first 4626
_journal_page_last 4628
_journal_paper_doi 10.1039/b708997j
_journal_year 2007
_chemical_formula_moiety 'C14 H20 N4 O2, C4 N4 Ni'
_chemical_formula_sum 'C18 H20 N8 Ni O2'
_chemical_formula_weight 439.13
_chemical_name_systematic
;

?

;
_space_group_IT_number 2
_symmetry_cell_setting triclinic
_symmetry_space_group_name_Hall '-P 1'
_symmetry_space_group_name_H-M 'P -1'
_atom_sites_solution_hydrogens geom
_atom_sites_solution_primary direct
_atom_sites_solution_secondary difmap
_audit_creation_method SHELXL-97
_cell_angle_alpha 110.610(2)
_cell_angle_beta 99.751(2)
_cell_angle_gamma 90.156(2)
_cell_formula_units_Z 1
_cell_length_a 4.6008(4)
_cell_length_b 10.3677(10)
_cell_length_c 10.6835(10)
_cell_measurement_reflns_used 2323
_cell_measurement_temperature 173(2)
_cell_measurement_theta_max 30.80
_cell_measurement_theta_min 3.44
_cell_volume 469.02(8)
_computing_cell_refinement 'Bruker SMART'
_computing_data_collection 'Bruker SMART'
_computing_data_reduction 'Bruker SAINT'
_computing_molecular_graphics 'Bruker SHELXTL'
_computing_publication_material 'Bruker SHELXTL'
_computing_structure_refinement 'SHELXL-97 (Sheldrick, 1997)'
_computing_structure_solution 'SHELXS-97 (Sheldrick, 1990)'
_diffrn_ambient_temperature 173(2)
_diffrn_measured_fraction_theta_full 0.986
_diffrn_measured_fraction_theta_max 0.986
_diffrn_measurement_device_type 'CCD area detector'
_diffrn_measurement_method 'phi and omega scans'
_diffrn_radiation_monochromator graphite
_diffrn_radiation_source 'fine-focus sealed tube'
_diffrn_radiation_type MoK\a
_diffrn_radiation_wavelength 0.71073
_diffrn_reflns_av_R_equivalents 0.0260
_diffrn_reflns_av_sigmaI/netI 0.0386
_diffrn_reflns_limit_h_max 6
_diffrn_reflns_limit_h_min -6
_diffrn_reflns_limit_k_max 15
_diffrn_reflns_limit_k_min -15
_diffrn_reflns_limit_l_max 15
_diffrn_reflns_limit_l_min -15
_diffrn_reflns_number 6277
_diffrn_reflns_theta_full 31.06
_diffrn_reflns_theta_max 31.06
_diffrn_reflns_theta_min 2.07
_exptl_absorpt_coefficient_mu 1.068
_exptl_absorpt_correction_T_max 0.9194
_exptl_absorpt_correction_T_min 0.8648
_exptl_absorpt_correction_type multi-scan
_exptl_absorpt_process_details sadabs
_exptl_crystal_colour colorless
_exptl_crystal_density_diffrn 1.555
_exptl_crystal_density_meas ?
_exptl_crystal_density_method 'not measured'
_exptl_crystal_description prism
_exptl_crystal_F_000 228
_exptl_crystal_size_max 0.14
_exptl_crystal_size_mid 0.09
_exptl_crystal_size_min 0.08
_refine_diff_density_max 0.674
_refine_diff_density_min -0.621
_refine_diff_density_rms 0.104
_refine_ls_extinction_method none
_refine_ls_goodness_of_fit_ref 1.113
_refine_ls_hydrogen_treatment constr
_refine_ls_matrix_type full
_refine_ls_number_parameters 134
_refine_ls_number_reflns 2973
_refine_ls_number_restraints 0
_refine_ls_restrained_S_all 1.113
_refine_ls_R_factor_all 0.0476
_refine_ls_R_factor_gt 0.0358
_refine_ls_shift/su_max 0.000
_refine_ls_shift/su_mean 0.000
_refine_ls_structure_factor_coef Fsqd
_refine_ls_weighting_details 'calc w=1/[\s^2^(Fo^2^)+(0.0457P)^2^+0.4371P] where P=(Fo^2^+2Fc^2^)/3'
_refine_ls_weighting_scheme calc
_refine_ls_wR_factor_gt 0.0854
_refine_ls_wR_factor_ref 0.1060
_reflns_number_gt 2547
_reflns_number_total 2973
_reflns_threshold_expression >2sigma(I)
_cod_data_source_file b708997j.txt
_cod_data_source_block e743a
_cod_depositor_comments
;
The following automatic conversions were performed:
'_symmetry_cell_setting' value 'Triclinic' changed to 'triclinic'
according to '/home/saulius/struct/CIF-dictionaries/cif_core.dic'
dictionary named 'cif_core.dic' version 2.4.1 from 2010-06-29.

Automatic conversion script
Id: cif_fix_enum 1527 2010-12-29 10:47:43Z saulius 

The following automatic conversions were performed:

'_exptl_crystal_density_meas' value 'none' was changed to '?' - the
value is perceived as not measured.

Automatic conversion script
Id: cif_fix_values 3008 2015-01-20 13:52:24Z robertas 
;
_cod_original_sg_symbol_H-M P-1
_cod_database_code 7102268

loop_
_symmetry_equiv_pos_as_xyz
'x, y, z'
'-x, -y, -z'

loop_
_atom_site_label
_atom_site_type_symbol
_atom_site_fract_x
_atom_site_fract_y
_atom_site_fract_z
_atom_site_U_iso_or_equiv
_atom_site_adp_type
_atom_site_occupancy
_atom_site_symmetry_multiplicity
_atom_site_calc_flag
_atom_site_refinement_flags
C1 C 0.6942(4) 0.85628(18) 0.74876(18) 0.0126(3) Uani 1 1 d .
N1 N 0.7203(4) 0.72265(16) 0.71376(16) 0.0137(3) Uani 1 1 d .
H1A H 0.6677 0.6796 0.7651 0.016 Uiso 1 1 calc R
C2 C 0.8346(4) 0.64395(18) 0.59156(18) 0.0143(3) Uani 1 1 d .
H2A H 0.7609 0.5458 0.5593 0.017 Uiso 1 1 calc R
H2B H 1.0533 0.6487 0.6122 0.017 Uiso 1 1 calc R
C3 C 0.7330(4) 0.70422(19) 0.48229(18) 0.0139(3) Uani 1 1 d .
H3 H 0.8168 0.6544 0.3991 0.017 Uiso 1 1 calc R
O1 O 0.4192(3) 0.68596(16) 0.45225(14) 0.0195(3) Uani 1 1 d .
H1 H 0.3555 0.7068 0.3838 0.029 Uiso 1 1 calc R
C4 C 0.8351(5) 0.85657(19) 0.53724(19) 0.0169(4) Uani 1 1 d .
H4A H 1.0520 0.8667 0.5445 0.020 Uiso 1 1 calc R
H4B H 0.7410 0.9010 0.4738 0.020 Uiso 1 1 calc R
N2 N 0.7562(4) 0.92480(16) 0.67154(16) 0.0151(3) Uani 1 1 d .
H2 H 0.7497 1.0152 0.7022 0.018 Uiso 1 1 calc R
C5 C 0.5937(4) 0.93158(18) 0.87810(18) 0.0132(3) Uani 1 1 d .
C6 C 0.4179(4) 1.04292(19) 0.88971(18) 0.0143(3) Uani 1 1 d .
H6 H 0.3631 1.0720 0.8145 0.017 Uiso 1 1 calc R
C7 C 0.3231(4) 1.11134(19) 1.01127(18) 0.0148(3) Uani 1 1 d .
H7 H 0.2022 1.1870 1.0194 0.018 Uiso 1 1 calc R
Ni1 Ni 1.0000 0.5000 1.0000 0.01448(11) Uani 1 2 d S
C8 C 0.9067(5) 0.3282(2) 0.8600(2) 0.0165(4) Uani 1 1 d .
N3 N 0.8485(5) 0.22299(18) 0.77161(18) 0.0232(4) Uani 1 1 d .
C9 C 0.7724(5) 0.44794(19) 1.1058(2) 0.0184(4) Uani 1 1 d .
N4 N 0.6272(5) 0.4190(2) 1.17182(19) 0.0254(4) Uani 1 1 d .

loop_
_atom_site_aniso_label
_atom_site_aniso_U_11
_atom_site_aniso_U_22
_atom_site_aniso_U_33
_atom_site_aniso_U_23
_atom_site_aniso_U_13
_atom_site_aniso_U_12
C1 0.0131(8) 0.0115(7) 0.0122(7) 0.0031(6) 0.0023(6) -0.0003(6)
N1 0.0171(8) 0.0116(7) 0.0135(7) 0.0042(5) 0.0065(6) 0.0004(5)
C2 0.0165(9) 0.0107(7) 0.0149(8) 0.0019(6) 0.0065(6) 0.0013(6)
C3 0.0142(8) 0.0144(8) 0.0129(7) 0.0031(6) 0.0059(6) -0.0019(6)
O1 0.0153(7) 0.0266(8) 0.0169(6) 0.0090(6) 0.0012(5) -0.0025(5)
C4 0.0223(10) 0.0144(8) 0.0158(8) 0.0045(7) 0.0100(7) -0.0023(7)
N2 0.0206(8) 0.0103(7) 0.0146(7) 0.0031(6) 0.0066(6) -0.0013(6)
C5 0.0144(8) 0.0124(7) 0.0116(7) 0.0022(6) 0.0035(6) -0.0012(6)
C6 0.0164(9) 0.0146(8) 0.0120(7) 0.0047(6) 0.0025(6) 0.0004(6)
C7 0.0164(9) 0.0135(8) 0.0140(8) 0.0042(6) 0.0032(6) 0.0016(6)
Ni1 0.02034(19) 0.01060(16) 0.01271(16) 0.00365(12) 0.00481(12) -0.00407(12)
C8 0.0192(9) 0.0149(8) 0.0174(8) 0.0080(7) 0.0035(7) -0.0013(7)
N3 0.0340(10) 0.0155(8) 0.0193(8) 0.0063(7) 0.0023(7) -0.0018(7)
C9 0.0232(10) 0.0136(8) 0.0169(8) 0.0038(7) 0.0030(7) -0.0031(7)
N4 0.0317(11) 0.0234(9) 0.0234(9) 0.0086(7) 0.0109(8) -0.0041(7)

loop_
_atom_type_symbol
_atom_type_description
_atom_type_scat_dispersion_real
_atom_type_scat_dispersion_imag
_atom_type_scat_source
C C 0.0033 0.0016 'International Tables Vol C Tables 4.2.6.8 and 6.1.1.4'
N N 0.0061 0.0033 'International Tables Vol C Tables 4.2.6.8 and 6.1.1.4'
Ni Ni 0.3393 1.1124 'International Tables Vol C Tables 4.2.6.8 and 6.1.1.4'
O O 0.0106 0.0060 'International Tables Vol C Tables 4.2.6.8 and 6.1.1.4'
H H 0.0000 0.0000 'International Tables Vol C Tables 4.2.6.8 and 6.1.1.4'

loop_
_geom_angle_atom_site_label_1
_geom_angle_atom_site_label_2
_geom_angle_atom_site_label_3
_geom_angle
_geom_angle_site_symmetry_1
_geom_angle_site_symmetry_3
N1 C1 N2 121.69(17) . .
N1 C1 C5 118.79(16) . .
N2 C1 C5 119.52(16) . .
C1 N1 C2 121.42(15) . .
C1 N1 H1A 119.3 . .
C2 N1 H1A 119.3 . .
N1 C2 C3 108.93(15) . .
N1 C2 H2A 109.9 . .
C3 C2 H2A 109.9 . .
N1 C2 H2B 109.9 . .
C3 C2 H2B 109.9 . .
H2A C2 H2B 108.3 . .
O1 C3 C2 106.58(15) . .
O1 C3 C4 110.96(16) . .
C2 C3 C4 108.78(15) . .
O1 C3 H3 110.2 . .
C2 C3 H3 110.2 . .
C4 C3 H3 110.2 . .
C3 O1 H1 109.5 . .
N2 C4 C3 110.12(15) . .
N2 C4 H4A 109.6 . .
C3 C4 H4A 109.6 . .
N2 C4 H4B 109.6 . .
C3 C4 H4B 109.6 . .
H4A C4 H4B 108.1 . .
C1 N2 C4 122.93(16) . .
C1 N2 H2 118.5 . .
C4 N2 H2 118.5 . .
C6 C5 C7 120.38(17) . 2_677
C6 C5 C1 120.71(16) . .
C7 C5 C1 118.91(17) 2_677 .
C7 C6 C5 119.92(17) . .
C7 C6 H6 120.0 . .
C5 C6 H6 120.0 . .
C6 C7 C5 119.70(17) . 2_677
C6 C7 H7 120.1 . .
C5 C7 H7 120.1 2_677 .
C9 Ni1 C9 179.999(1) 2_767 .
C9 Ni1 C8 89.28(8) 2_767 .
C9 Ni1 C8 90.72(8) . .
C9 Ni1 C8 90.72(8) 2_767 2_767
C9 Ni1 C8 89.28(8) . 2_767
C8 Ni1 C8 180.000(1) . 2_767
N3 C8 Ni1 178.75(17) . .
N4 C9 Ni1 178.1(2) . .

loop_
_geom_bond_atom_site_label_1
_geom_bond_atom_site_label_2
_geom_bond_distance
_geom_bond_site_symmetry_2
C1 N1 1.313(2) .
C1 N2 1.326(2) .
C1 C5 1.480(2) .
N1 C2 1.460(2) .
N1 H1A 0.8800 .
C2 C3 1.517(3) .
C2 H2A 0.9900 .
C2 H2B 0.9900 .
C3 O1 1.422(2) .
C3 C4 1.520(3) .
C3 H3 1.0000 .
O1 H1 0.8400 .
C4 N2 1.468(2) .
C4 H4A 0.9900 .
C4 H4B 0.9900 .
N2 H2 0.8800 .
C5 C6 1.393(3) .
C5 C7 1.400(3) 2_677
C6 C7 1.388(3) .
C6 H6 0.9500 .
C7 C5 1.400(3) 2_677
C7 H7 0.9500 .
Ni1 C9 1.869(2) 2_767
Ni1 C9 1.869(2) .
Ni1 C8 1.870(2) .
Ni1 C8 1.870(2) 2_767
C8 N3 1.158(3) .
C9 N4 1.158(3) .
